data_4311220
loop_
_publ_author_name
'Christelle Hureau'
'S\'ebastien Blanchard'
'Martine Nierlich'
'Guillaume Blain'
'Eric Rivi\`ere'
'Jean-Jacques Girerd'
'Elodie Anxolab\'eh\`ere-Mallart'
'Genevi\`eve Blondin'

_publ_contact_author_address
;
CEA/Saclay, SCM
B\^at. 125
91191 Gif-sur-Yvette Cedex
France
;
_publ_contact_author_email nierlich@drecam.cea.fr
_publ_contact_author_fax '01 69 08 66 40'
_publ_contact_author_name ' Nierlich Martine'
_publ_contact_author_phone '01 69 08 32 22'
_publ_section_title
;
 Controlled Redox Conversion of New X-ray-Characterized Mono- and
 Dinuclear Heptacoordinated Mn(II) Complexes into Di-\m-oxo-dimanganese
 Core Complexes
;
_journal_name_full 'Inorganic Chemistry'
_journal_page_first 4415
_journal_page_last 4426
_journal_paper_doi 10.1021/ic035332u
_journal_volume 43
_journal_year 2004
_chemical_formula_moiety
;
C54 H59 N12 O14 Cl3 Mn2,0.5[(CH~3CH~2)O(CH~2CH~3)]
;
_chemical_formula_sum 'C56 H64 Cl3 Mn2 N12 O14.5'
_chemical_formula_weight 1353.42
_chemical_name_systematic
;
?
;
_space_group_IT_number 2
_symmetry_cell_setting triclinic
_symmetry_space_group_name_Hall '-P 1'
_symmetry_space_group_name_H-M 'P -1'
_atom_sites_solution_hydrogens geom
_atom_sites_solution_primary direct
_atom_sites_solution_secondary difmap
_audit_creation_method SHELXL-97
_cell_angle_alpha 102.71(3)
_cell_angle_beta 97.83(3)
_cell_angle_gamma 98.15(3)
_cell_formula_units_Z 2
_cell_length_a 12.707(3)
_cell_length_b 12.824(3)
_cell_length_c 19.052(4)
_cell_measurement_reflns_used 18481
_cell_measurement_temperature 123(2)
_cell_measurement_theta_max 25
_cell_measurement_theta_min 2
_cell_volume 2952.5(13)
_computing_cell_refinement 'DENZO(Otwinowski& Minor,1997)'
_computing_data_collection 'DENZO(Otwinowski& Minor,1997)'
_computing_data_reduction 'DENZO(Otwinowski& Minor,1997)'
_computing_molecular_graphics 'SHELXTL (Sheldrick,1997)'
_computing_publication_material 'SHELXTL (Sheldrick,1997)'
_computing_structure_refinement 'SHELXL-93 (Sheldrick, 1990)'
_computing_structure_solution 'SHELXS-86 (Sheldrick, 1990)'
_diffrn_ambient_temperature 123(2)
_diffrn_measured_fraction_theta_full 0.921
_diffrn_measured_fraction_theta_max 0.921
_diffrn_measurement_device_type 'Nonius Kappa CCD diffractometer'
_diffrn_measurement_method '\f rotation scans with 2\%steps'
_diffrn_radiation_monochromator graphite
_diffrn_radiation_source 'fine-focus sealed tube'
_diffrn_radiation_type MoK\a
_diffrn_radiation_wavelength 0.71073
_diffrn_reflns_av_R_equivalents 0.0420
_diffrn_reflns_av_sigmaI/netI 0.0561
_diffrn_reflns_limit_h_max 14
_diffrn_reflns_limit_h_min 0
_diffrn_reflns_limit_k_max 14
_diffrn_reflns_limit_k_min -15
_diffrn_reflns_limit_l_max 21
_diffrn_reflns_limit_l_min -22
_diffrn_reflns_number 18841
_diffrn_reflns_theta_full 24.73
_diffrn_reflns_theta_max 24.73
_diffrn_reflns_theta_min 2.98
_diffrn_standards_number 0
_exptl_absorpt_coefficient_mu 0.641
_exptl_absorpt_correction_type none
_exptl_crystal_colour colourless
_exptl_crystal_density_diffrn 1.522
_exptl_crystal_density_method 'not measured'
_exptl_crystal_description irregular
_exptl_crystal_F_000 1402
_exptl_crystal_size_max 0.200
_exptl_crystal_size_mid 0.150
_exptl_crystal_size_min 0.100
_refine_diff_density_max 0.741
_refine_diff_density_min -0.469
_refine_diff_density_rms 0.069
_refine_ls_extinction_method none
_refine_ls_goodness_of_fit_ref 0.791
_refine_ls_hydrogen_treatment mixed
_refine_ls_matrix_type full
_refine_ls_number_parameters 802
_refine_ls_number_reflns 9305
_refine_ls_number_restraints 0
_refine_ls_restrained_S_all 0.791
_refine_ls_R_factor_all 0.0666
_refine_ls_R_factor_gt 0.0491
_refine_ls_shift/su_max 0.001
_refine_ls_shift/su_mean 0.000
_refine_ls_structure_factor_coef Fsqd
_refine_ls_weighting_details 'calc w=1/[\s^2^(Fo^2^)+(0.2000P)^2^+0.0000P] where P=(Fo^2^+2Fc^2^)/3'
_refine_ls_weighting_scheme calc
_refine_ls_wR_factor_gt 0.1612
_refine_ls_wR_factor_ref 0.1914
_reflns_number_gt 7344
_reflns_number_total 9305
_reflns_threshold_expression >2sigma(I)
_cod_data_source_file ic035332usi20031118_092653_3.cif
_cod_data_source_block struc
_cod_original_cell_volume 2952.5(10)
_cod_original_formula_sum 'C56 H64 Cl3 Mn2 N12 O14.50'
_cod_database_code 4311220

loop_
_symmetry_equiv_pos_as_xyz
'x, y, z'
'-x, -y, -z'

loop_
_atom_site_label
_atom_site_type_symbol
_atom_site_fract_x
_atom_site_fract_y
_atom_site_fract_z
_atom_site_U_iso_or_equiv
_atom_site_adp_type
_atom_site_occupancy
_atom_site_symmetry_multiplicity
_atom_site_calc_flag
_atom_site_refinement_flags
_atom_site_disorder_assembly
_atom_site_disorder_group
Mn1 Mn 0.77379(4) -0.19881(4) 0.75551(3) 0.02350(18) Uani 1 1 d . . .
Mn2 Mn 1.16238(4) 0.14642(4) 0.72294(3) 0.02516(18) Uani 1 1 d . . .
Cl1 Cl 0.75915(8) 0.33269(8) 0.90234(6) 0.0364(3) Uani 1 1 d . . .
Cl2 Cl 0.54853(7) 0.31117(7) 0.56859(5) 0.0313(2) Uani 1 1 d . . .
Cl3 Cl 1.22751(7) -0.36863(7) 0.69799(5) 0.0315(2) Uani 1 1 d . . .
O1 O 0.89741(19) -0.0671(2) 0.75334(14) 0.0289(6) Uani 1 1 d . . .
O2 O 1.05146(19) 0.0110(2) 0.73191(14) 0.0297(6) Uani 1 1 d . . .
O3 O 0.7444(6) 0.3148(4) 0.9707(2) 0.117(2) Uani 1 1 d . . .
O4 O 0.6683(3) 0.3638(3) 0.8670(3) 0.0921(17) Uani 1 1 d . . .
O5 O 0.8495(3) 0.4175(3) 0.9120(2) 0.0578(9) Uani 1 1 d . . .
O6 O 0.7773(3) 0.2341(3) 0.8584(2) 0.0620(10) Uani 1 1 d . . .
O7 O 0.6340(3) 0.3520(3) 0.5352(2) 0.0659(11) Uani 1 1 d . . .
O8 O 0.5891(3) 0.3142(3) 0.64296(19) 0.0673(11) Uani 1 1 d . . .
O9 O 0.5041(2) 0.2009(2) 0.52983(19) 0.0458(8) Uani 1 1 d . . .
O10 O 0.4662(2) 0.3765(2) 0.56726(15) 0.0374(7) Uani 1 1 d . . .
O11 O 1.3110(2) -0.3622(3) 0.75799(18) 0.0505(8) Uani 1 1 d . . .
O12 O 1.1347(2) -0.4451(2) 0.70097(18) 0.0442(7) Uani 1 1 d . . .
O13 O 1.1978(3) -0.2639(2) 0.70341(19) 0.0492(8) Uani 1 1 d . . .
O14 O 1.2646(3) -0.4032(3) 0.63056(18) 0.0553(9) Uani 1 1 d . . .
N1 N 0.7208(2) -0.3431(2) 0.81280(17) 0.0287(7) Uani 1 1 d . . .
N2 N 0.6111(2) -0.3062(2) 0.67909(17) 0.0268(7) Uani 1 1 d . . .
N3 N 0.9273(2) -0.2557(3) 0.81360(17) 0.0301(7) Uani 1 1 d . . .
N4 N 0.7545(2) -0.1194(3) 0.87177(17) 0.0284(7) Uani 1 1 d . . .
N5 N 0.8187(2) -0.3039(2) 0.65086(17) 0.0286(7) Uani 1 1 d . . .
N6 N 0.6584(2) -0.0811(2) 0.71811(17) 0.0262(7) Uani 1 1 d . . .
N7 N 1.2971(2) 0.3071(2) 0.78325(18) 0.0292(7) Uani 1 1 d . . .
N8 N 1.2069(2) 0.2330(2) 0.62932(17) 0.0285(7) Uani 1 1 d . . .
N9 N 1.3002(2) 0.0887(3) 0.78181(17) 0.0279(7) Uani 1 1 d . . .
N10 N 1.1299(2) 0.2241(3) 0.84225(18) 0.0294(7) Uani 1 1 d . . .
N11 N 1.1888(2) 0.0144(2) 0.61417(17) 0.0281(7) Uani 1 1 d . . .
N12 N 1.0185(2) 0.2317(3) 0.68955(17) 0.0288(7) Uani 1 1 d . . .
C1 C 0.6070(3) -0.3957(3) 0.7817(2) 0.0321(9) Uani 1 1 d . . .
H1A H 0.5589 -0.3511 0.8038 0.039 Uiso 1 1 calc R . .
H1B H 0.5929 -0.4658 0.7932 0.039 Uiso 1 1 calc R . .
C2 C 0.5847(3) -0.4108(3) 0.7003(2) 0.0303(8) Uani 1 1 d . . .
H2A H 0.6273 -0.4617 0.6779 0.036 Uiso 1 1 calc R . .
H2B H 0.5091 -0.4414 0.6820 0.036 Uiso 1 1 calc R . .
C3 C 0.7960(3) -0.4200(3) 0.7961(2) 0.0317(8) Uani 1 1 d . . .
H3B H 0.7823 -0.4538 0.7441 0.038 Uiso 1 1 calc R . .
H3C H 0.7846 -0.4767 0.8220 0.038 Uiso 1 1 calc R . .
C4 C 0.9109(3) -0.3597(3) 0.8190(2) 0.0295(8) Uani 1 1 d . . .
C5 C 0.9941(3) -0.4079(3) 0.8448(2) 0.0342(9) Uani 1 1 d . . .
H5B H 0.9806 -0.4796 0.8482 0.041 Uiso 1 1 calc R . .
C6 C 1.0975(3) -0.3479(3) 0.8653(2) 0.0367(9) Uani 1 1 d . . .
H6B H 1.1546 -0.3790 0.8825 0.044 Uiso 1 1 calc R . .
C7 C 1.1150(3) -0.2417(3) 0.8601(2) 0.0367(9) Uani 1 1 d . . .
H7B H 1.1839 -0.2000 0.8738 0.044 Uiso 1 1 calc R . .
C8 C 1.0288(3) -0.1979(3) 0.8342(2) 0.0328(9) Uani 1 1 d . . .
H8B H 1.0410 -0.1260 0.8308 0.039 Uiso 1 1 calc R . .
C9 C 0.7325(3) -0.3021(3) 0.8928(2) 0.0330(9) Uani 1 1 d . . .
H9B H 0.7994 -0.3178 0.9157 0.040 Uiso 1 1 calc R . .
H9C H 0.6737 -0.3412 0.9096 0.040 Uiso 1 1 calc R . .
C10 C 0.7327(3) -0.1819(3) 0.9176(2) 0.0314(8) Uani 1 1 d . . .
C11 C 0.7165(4) -0.1383(4) 0.9880(2) 0.0493(12) Uani 1 1 d . . .
H11B H 0.6993 -0.1834 1.0185 0.059 Uiso 1 1 calc R . .
C12 C 0.7262(5) -0.0277(4) 1.0119(3) 0.0554(13) Uani 1 1 d . . .
H12B H 0.7158 0.0027 1.0589 0.066 Uiso 1 1 calc R . .
C13 C 0.7511(4) 0.0377(4) 0.9667(2) 0.0446(11) Uani 1 1 d . . .
H13B H 0.7587 0.1128 0.9823 0.054 Uiso 1 1 calc R . .
C14 C 0.7646(3) -0.0111(3) 0.8966(2) 0.0324(9) Uani 1 1 d . . .
H14B H 0.7814 0.0329 0.8654 0.039 Uiso 1 1 calc R . .
C15 C 0.6269(3) -0.3288(3) 0.6025(2) 0.0285(8) Uani 1 1 d . . .
H15B H 0.6178 -0.2660 0.5833 0.034 Uiso 1 1 calc R . .
H15C H 0.5724 -0.3895 0.5738 0.034 Uiso 1 1 calc R . .
C16 C 0.7368(3) -0.3550(3) 0.5950(2) 0.0266(8) Uani 1 1 d . . .
C17 C 0.7545(3) -0.4241(3) 0.5324(2) 0.0284(8) Uani 1 1 d . . .
H17A H 0.6970 -0.4597 0.4952 0.034 Uiso 1 1 calc R . .
C18 C 0.8589(3) -0.4395(3) 0.5257(2) 0.0329(9) Uani 1 1 d . . .
H18A H 0.8725 -0.4842 0.4836 0.039 Uiso 1 1 calc R . .
C19 C 0.9420(3) -0.3876(3) 0.5822(2) 0.0338(9) Uani 1 1 d . . .
H19A H 1.0125 -0.3972 0.5791 0.041 Uiso 1 1 calc R . .
C20 C 0.9193(3) -0.3211(3) 0.6436(2) 0.0304(8) Uani 1 1 d . . .
H20A H 0.9759 -0.2867 0.6817 0.037 Uiso 1 1 calc R . .
C21 C 0.5221(3) -0.2440(3) 0.6858(2) 0.0318(9) Uani 1 1 d . . .
H21A H 0.4972 -0.2453 0.7315 0.038 Uiso 1 1 calc R . .
H21B H 0.4622 -0.2780 0.6463 0.038 Uiso 1 1 calc R . .
C22 C 0.5578(3) -0.1284(3) 0.6831(2) 0.0266(8) Uani 1 1 d . . .
C23 C 0.4908(3) -0.0737(3) 0.6469(2) 0.0367(9) Uani 1 1 d . . .
H23A H 0.4228 -0.1093 0.6217 0.044 Uiso 1 1 calc R . .
C24 C 0.5250(3) 0.0329(4) 0.6484(2) 0.0394(10) Uani 1 1 d . . .
H24A H 0.4807 0.0706 0.6243 0.047 Uiso 1 1 calc R . .
C25 C 0.6263(3) 0.0834(3) 0.6862(2) 0.0336(9) Uani 1 1 d . . .
H25A H 0.6509 0.1564 0.6893 0.040 Uiso 1 1 calc R . .
C26 C 0.6908(3) 0.0237(3) 0.7195(2) 0.0296(8) Uani 1 1 d . . .
H26A H 0.7597 0.0577 0.7440 0.035 Uiso 1 1 calc R . .
C27 C 1.3468(3) 0.3527(3) 0.7280(2) 0.0359(9) Uani 1 1 d . . .
H27A H 1.4021 0.3123 0.7127 0.043 Uiso 1 1 calc R . .
H27B H 1.3808 0.4277 0.7495 0.043 Uiso 1 1 calc R . .
C28 C 1.2623(3) 0.3467(3) 0.6625(2) 0.0328(9) Uani 1 1 d . . .
H28A H 1.2096 0.3910 0.6774 0.039 Uiso 1 1 calc R . .
H28B H 1.2963 0.3755 0.6264 0.039 Uiso 1 1 calc R . .
C29 C 1.3815(3) 0.2802(3) 0.8349(2) 0.0360(9) Uani 1 1 d . . .
H29A H 1.3674 0.3041 0.8842 0.043 Uiso 1 1 calc R . .
H29B H 1.4510 0.3205 0.8326 0.043 Uiso 1 1 calc R . .
C30 C 1.3878(3) 0.1601(3) 0.8201(2) 0.0304(8) Uani 1 1 d . . .
C31 C 1.4775(3) 0.1262(4) 0.8521(2) 0.0387(10) Uani 1 1 d . . .
H31A H 1.5380 0.1769 0.8774 0.046 Uiso 1 1 calc R . .
C32 C 1.4763(4) 0.0166(4) 0.8459(3) 0.0443(11) Uani 1 1 d . . .
H32A H 1.5362 -0.0074 0.8664 0.053 Uiso 1 1 calc R . .
C33 C 1.3840(3) -0.0574(3) 0.8083(2) 0.0356(9) Uani 1 1 d . . .
H33A H 1.3795 -0.1314 0.8050 0.043 Uiso 1 1 calc R . .
C34 C 1.3003(3) -0.0176(3) 0.7765(2) 0.0291(8) Uani 1 1 d . . .
H34A H 1.2400 -0.0671 0.7495 0.035 Uiso 1 1 calc R . .
C35 C 1.2382(3) 0.3849(3) 0.8241(2) 0.0354(9) Uani 1 1 d . . .
H35A H 1.1942 0.4141 0.7900 0.043 Uiso 1 1 calc R . .
H35B H 1.2896 0.4449 0.8567 0.043 Uiso 1 1 calc R . .
C36 C 1.1673(3) 0.3313(3) 0.8677(2) 0.0304(8) Uani 1 1 d . . .
C37 C 1.1392(3) 0.3913(3) 0.9305(2) 0.0351(9) Uani 1 1 d . . .
H37A H 1.1680 0.4648 0.9478 0.042 Uiso 1 1 calc R . .
C38 C 1.0680(3) 0.3408(4) 0.9671(2) 0.0372(9) Uani 1 1 d . . .
H38A H 1.0456 0.3802 1.0078 0.045 Uiso 1 1 calc R . .
C39 C 1.0313(3) 0.2299(4) 0.9413(2) 0.0374(9) Uani 1 1 d . . .
H39A H 0.9848 0.1931 0.9651 0.045 Uiso 1 1 calc R . .
C40 C 1.0648(3) 0.1744(3) 0.8794(2) 0.0346(9) Uani 1 1 d . . .
H40A H 1.0411 0.0998 0.8631 0.042 Uiso 1 1 calc R . .
C41 C 1.2757(3) 0.1755(3) 0.5838(2) 0.0310(8) Uani 1 1 d . . .
H41A H 1.3502 0.1969 0.6084 0.037 Uiso 1 1 calc R . .
H41B H 1.2707 0.1970 0.5379 0.037 Uiso 1 1 calc R . .
C42 C 1.2445(3) 0.0544(3) 0.5683(2) 0.0279(8) Uani 1 1 d . . .
C43 C 1.2784(3) -0.0124(3) 0.5106(2) 0.0312(8) Uani 1 1 d . . .
H43A H 1.3156 0.0177 0.4789 0.037 Uiso 1 1 calc R . .
C44 C 1.2560(3) -0.1235(3) 0.5011(2) 0.0351(9) Uani 1 1 d . . .
H44A H 1.2786 -0.1695 0.4634 0.042 Uiso 1 1 calc R . .
C45 C 1.1993(3) -0.1655(3) 0.5487(2) 0.0337(9) Uani 1 1 d . . .
H45A H 1.1840 -0.2400 0.5441 0.040 Uiso 1 1 calc R . .
C46 C 1.1660(3) -0.0941(3) 0.6030(2) 0.0312(8) Uani 1 1 d . . .
H46A H 1.1255 -0.1227 0.6338 0.037 Uiso 1 1 calc R . .
C47 C 1.1035(3) 0.2308(3) 0.5835(2) 0.0312(8) Uani 1 1 d . . .
H47A H 1.0757 0.1573 0.5546 0.037 Uiso 1 1 calc R . .
H47B H 1.1149 0.2770 0.5502 0.037 Uiso 1 1 calc R . .
C48 C 1.0217(3) 0.2690(3) 0.6288(2) 0.0269(8) Uani 1 1 d . . .
C49 C 0.9510(3) 0.3337(3) 0.6079(2) 0.0302(8) Uani 1 1 d . . .
H49A H 0.9574 0.3608 0.5669 0.036 Uiso 1 1 calc R . .
C50 C 0.8712(3) 0.3579(3) 0.6478(2) 0.0336(9) Uani 1 1 d . . .
H50A H 0.8221 0.4000 0.6337 0.040 Uiso 1 1 calc R . .
C51 C 0.8661(3) 0.3181(3) 0.7090(2) 0.0331(9) Uani 1 1 d . . .
H51A H 0.8127 0.3323 0.7369 0.040 Uiso 1 1 calc R . .
C52 C 0.9411(3) 0.2569(3) 0.7287(2) 0.0305(8) Uani 1 1 d . . .
H52A H 0.9379 0.2320 0.7708 0.037 Uiso 1 1 calc R . .
C53 C 0.9539(3) -0.0330(3) 0.7112(2) 0.0251(8) Uani 1 1 d . . .
C54 C 0.9026(3) -0.0435(3) 0.6326(2) 0.0346(9) Uani 1 1 d . . .
H54A H 0.9555 -0.0142 0.6073 0.052 Uiso 1 1 calc R . .
H54B H 0.8437 -0.0042 0.6318 0.052 Uiso 1 1 calc R . .
H54C H 0.8763 -0.1187 0.6090 0.052 Uiso 1 1 calc R . .
O15 O 0.5276(7) -0.3679(7) 0.9814(4) 0.070(2) Uani 0.50 1 d P . .
C55 C 0.4440(8) -0.3492(11) 0.9431(6) 0.061(3) Uani 0.50 1 d P . .
C56 C 0.4289(7) -0.2428(9) 0.9343(5) 0.047(2) Uani 0.50 1 d P . .
C57 C 0.5413(9) -0.4664(7) 0.9801(5) 0.120(3) Uani 1 1 d . . .

loop_
_atom_site_aniso_label
_atom_site_aniso_U_11
_atom_site_aniso_U_22
_atom_site_aniso_U_33
_atom_site_aniso_U_23
_atom_site_aniso_U_13
_atom_site_aniso_U_12
Mn1 0.0235(3) 0.0231(3) 0.0236(3) 0.0061(2) 0.0043(2) 0.0025(2)
Mn2 0.0246(3) 0.0231(3) 0.0293(3) 0.0091(2) 0.0061(2) 0.0036(2)
Cl1 0.0424(6) 0.0300(5) 0.0371(6) 0.0089(4) 0.0109(4) 0.0026(4)
Cl2 0.0292(5) 0.0267(5) 0.0393(6) 0.0111(4) 0.0054(4) 0.0048(4)
Cl3 0.0355(5) 0.0241(5) 0.0342(5) 0.0059(4) 0.0069(4) 0.0039(4)
O1 0.0253(13) 0.0279(13) 0.0337(15) 0.0099(11) 0.0054(11) 0.0018(11)
O2 0.0267(13) 0.0260(13) 0.0348(15) 0.0087(11) 0.0046(11) -0.0022(11)
O3 0.238(7) 0.067(3) 0.053(3) 0.021(2) 0.064(3) 0.005(3)
O4 0.038(2) 0.068(3) 0.181(5) 0.060(3) 0.003(2) 0.0121(19)
O5 0.0490(19) 0.0399(18) 0.078(3) 0.0227(17) -0.0064(17) -0.0093(15)
O6 0.076(2) 0.0389(19) 0.065(2) -0.0049(17) 0.0137(19) 0.0154(17)
O7 0.0469(19) 0.053(2) 0.122(4) 0.048(2) 0.044(2) 0.0172(17)
O8 0.097(3) 0.056(2) 0.047(2) 0.0123(17) -0.0160(19) 0.033(2)
O9 0.0403(16) 0.0264(15) 0.064(2) -0.0034(14) 0.0145(14) 0.0020(13)
O10 0.0356(15) 0.0367(16) 0.0392(16) 0.0028(12) 0.0028(12) 0.0183(13)
O11 0.0416(17) 0.062(2) 0.047(2) 0.0229(16) -0.0037(14) 0.0039(16)
O12 0.0342(15) 0.0308(15) 0.068(2) 0.0104(14) 0.0145(14) 0.0034(13)
O13 0.062(2) 0.0240(15) 0.064(2) 0.0131(14) 0.0104(16) 0.0125(14)
O14 0.069(2) 0.049(2) 0.0425(19) -0.0028(15) 0.0240(16) -0.0016(17)
N1 0.0310(16) 0.0264(16) 0.0275(17) 0.0064(13) 0.0053(13) 0.0019(13)
N2 0.0252(15) 0.0246(16) 0.0283(17) 0.0031(13) 0.0049(12) 0.0023(13)
N3 0.0309(17) 0.0291(17) 0.0309(18) 0.0086(14) 0.0038(13) 0.0068(14)
N4 0.0293(16) 0.0304(17) 0.0258(17) 0.0079(13) 0.0058(12) 0.0031(14)
N5 0.0299(16) 0.0275(16) 0.0292(17) 0.0068(13) 0.0077(13) 0.0055(14)
N6 0.0246(15) 0.0277(16) 0.0270(17) 0.0056(13) 0.0058(12) 0.0073(13)
N7 0.0302(16) 0.0265(16) 0.0311(18) 0.0069(13) 0.0074(13) 0.0034(13)
N8 0.0289(16) 0.0253(16) 0.0354(18) 0.0100(14) 0.0121(13) 0.0085(13)
N9 0.0272(16) 0.0282(16) 0.0289(17) 0.0078(13) 0.0052(13) 0.0053(13)
N10 0.0280(16) 0.0294(17) 0.0313(18) 0.0093(14) 0.0053(13) 0.0041(14)
N11 0.0310(17) 0.0244(16) 0.0308(18) 0.0094(13) 0.0063(13) 0.0063(13)
N12 0.0284(16) 0.0285(16) 0.0326(18) 0.0107(14) 0.0091(13) 0.0068(13)
C1 0.031(2) 0.0273(19) 0.039(2) 0.0131(17) 0.0079(16) -0.0007(16)
C2 0.0290(19) 0.030(2) 0.030(2) 0.0092(16) 0.0032(15) -0.0035(16)
C3 0.038(2) 0.0230(18) 0.037(2) 0.0096(16) 0.0093(17) 0.0080(16)
C4 0.039(2) 0.029(2) 0.0226(19) 0.0074(15) 0.0073(15) 0.0086(17)
C5 0.037(2) 0.031(2) 0.042(2) 0.0160(18) 0.0142(18) 0.0142(18)
C6 0.038(2) 0.035(2) 0.040(2) 0.0131(18) 0.0061(18) 0.0145(18)
C7 0.032(2) 0.040(2) 0.035(2) 0.0062(18) 0.0018(17) 0.0058(18)
C8 0.033(2) 0.030(2) 0.033(2) 0.0084(17) 0.0014(16) 0.0017(17)
C9 0.037(2) 0.036(2) 0.028(2) 0.0119(17) 0.0077(16) 0.0034(17)
C10 0.033(2) 0.034(2) 0.027(2) 0.0096(17) 0.0056(15) 0.0026(17)
C11 0.074(3) 0.042(3) 0.028(2) 0.006(2) 0.015(2) -0.004(2)
C12 0.087(4) 0.045(3) 0.031(2) 0.001(2) 0.024(2) 0.001(3)
C13 0.051(3) 0.037(2) 0.040(3) 0.000(2) 0.011(2) 0.000(2)
C14 0.038(2) 0.030(2) 0.028(2) 0.0068(16) 0.0046(16) 0.0045(17)
C15 0.0288(19) 0.031(2) 0.0232(19) 0.0037(15) 0.0033(14) 0.0032(16)
C16 0.0326(19) 0.0238(18) 0.0247(19) 0.0081(15) 0.0084(15) 0.0024(15)
C17 0.035(2) 0.0231(18) 0.027(2) 0.0075(15) 0.0040(15) 0.0013(16)
C18 0.044(2) 0.032(2) 0.028(2) 0.0081(16) 0.0133(17) 0.0132(18)
C19 0.033(2) 0.037(2) 0.036(2) 0.0106(18) 0.0101(17) 0.0141(18)
C20 0.0260(19) 0.035(2) 0.031(2) 0.0098(17) 0.0052(15) 0.0069(16)
C21 0.0249(19) 0.034(2) 0.033(2) 0.0026(17) 0.0059(15) 0.0015(16)
C22 0.0252(18) 0.029(2) 0.0254(19) 0.0061(15) 0.0070(14) 0.0032(15)
C23 0.028(2) 0.044(2) 0.036(2) 0.0095(19) 0.0010(16) 0.0053(18)
C24 0.040(2) 0.044(2) 0.039(2) 0.018(2) 0.0011(18) 0.017(2)
C25 0.036(2) 0.031(2) 0.035(2) 0.0124(17) 0.0063(17) 0.0023(17)
C26 0.0279(19) 0.029(2) 0.034(2) 0.0087(16) 0.0089(15) 0.0067(16)
C27 0.037(2) 0.027(2) 0.045(3) 0.0101(18) 0.0183(18) -0.0003(17)
C28 0.037(2) 0.0230(19) 0.045(2) 0.0120(17) 0.0198(18) 0.0082(16)
C29 0.031(2) 0.032(2) 0.041(2) 0.0078(18) 0.0009(17) -0.0008(17)
C30 0.0235(18) 0.036(2) 0.031(2) 0.0080(17) 0.0057(15) 0.0018(16)
C31 0.030(2) 0.045(2) 0.038(2) 0.0052(19) 0.0015(17) 0.0088(18)
C32 0.035(2) 0.052(3) 0.047(3) 0.012(2) 0.0021(19) 0.017(2)
C33 0.041(2) 0.036(2) 0.035(2) 0.0108(18) 0.0122(17) 0.0146(19)
C34 0.033(2) 0.029(2) 0.028(2) 0.0068(16) 0.0078(15) 0.0092(16)
C35 0.042(2) 0.027(2) 0.037(2) 0.0057(17) 0.0101(18) 0.0046(17)
C36 0.033(2) 0.034(2) 0.029(2) 0.0123(17) 0.0067(16) 0.0105(17)
C37 0.038(2) 0.033(2) 0.034(2) 0.0063(17) 0.0061(17) 0.0069(18)
C38 0.039(2) 0.049(3) 0.027(2) 0.0099(18) 0.0070(17) 0.016(2)
C39 0.035(2) 0.045(2) 0.034(2) 0.0153(19) 0.0081(17) 0.0016(18)
C40 0.035(2) 0.037(2) 0.031(2) 0.0094(17) 0.0041(16) 0.0028(17)
C41 0.034(2) 0.0249(19) 0.039(2) 0.0109(17) 0.0155(17) 0.0080(16)
C42 0.0270(18) 0.030(2) 0.029(2) 0.0072(16) 0.0059(15) 0.0088(16)
C43 0.0273(19) 0.036(2) 0.031(2) 0.0070(17) 0.0062(15) 0.0084(16)
C44 0.033(2) 0.039(2) 0.028(2) -0.0011(17) 0.0018(16) 0.0103(18)
C45 0.036(2) 0.0256(19) 0.034(2) 0.0012(16) -0.0021(16) 0.0041(16)
C46 0.0314(19) 0.031(2) 0.030(2) 0.0082(16) 0.0017(15) 0.0036(16)
C47 0.041(2) 0.0271(19) 0.031(2) 0.0112(16) 0.0082(17) 0.0133(17)
C48 0.0308(19) 0.0238(18) 0.027(2) 0.0075(15) 0.0068(15) 0.0041(15)
C49 0.032(2) 0.029(2) 0.030(2) 0.0083(16) 0.0034(16) 0.0068(16)
C50 0.033(2) 0.028(2) 0.038(2) 0.0059(17) 0.0014(17) 0.0092(17)
C51 0.029(2) 0.030(2) 0.038(2) 0.0027(17) 0.0043(16) 0.0070(17)
C52 0.0293(19) 0.030(2) 0.033(2) 0.0083(16) 0.0079(16) 0.0041(16)
C53 0.0262(18) 0.0205(17) 0.030(2) 0.0075(15) 0.0062(15) 0.0044(15)
C54 0.033(2) 0.044(2) 0.029(2) 0.0136(18) 0.0051(16) 0.0065(18)
O15 0.103(7) 0.065(5) 0.056(5) 0.025(4) 0.032(4) 0.032(5)
C55 0.036(5) 0.100(9) 0.047(6) 0.004(6) 0.023(4) 0.017(6)
C56 0.033(4) 0.072(7) 0.041(5) 0.010(5) 0.019(4) 0.019(5)
C57 0.190(9) 0.075(5) 0.079(5) 0.015(4) 0.033(6) -0.035(5)

loop_
_atom_type_symbol
_atom_type_description
_atom_type_scat_dispersion_real
_atom_type_scat_dispersion_imag
_atom_type_scat_source
C C 0.0033 0.0016 'International Tables Vol C Tables 4.2.6.8 and 6.1.1.4'
H H 0.0000 0.0000 'International Tables Vol C Tables 4.2.6.8 and 6.1.1.4'
N N 0.0061 0.0033 'International Tables Vol C Tables 4.2.6.8 and 6.1.1.4'
O O 0.0106 0.0060 'International Tables Vol C Tables 4.2.6.8 and 6.1.1.4'
Cl Cl 0.1484 0.1585 'International Tables Vol C Tables 4.2.6.8 and 6.1.1.4'
Mn Mn 0.3368 0.7283 'International Tables Vol C Tables 4.2.6.8 and 6.1.1.4'

loop_
_geom_angle_atom_site_label_1
_geom_angle_atom_site_label_2
_geom_angle_atom_site_label_3
_geom_angle
_geom_angle_site_symmetry_1
_geom_angle_site_symmetry_3
_geom_angle_publ_flag
O1 Mn1 N4 92.49(11) . . ?
O1 Mn1 N5 89.71(11) . . ?
N4 Mn1 N5 166.33(11) . . ?
O1 Mn1 N3 80.61(10) . . ?
N4 Mn1 N3 84.98(11) . . ?
N5 Mn1 N3 82.07(11) . . ?
O1 Mn1 N6 82.05(10) . . ?
N4 Mn1 N6 85.55(11) . . ?
N5 Mn1 N6 108.11(11) . . ?
N3 Mn1 N6 159.83(11) . . ?
O1 Mn1 N2 138.72(11) . . ?
N4 Mn1 N2 114.71(11) . . ?
N5 Mn1 N2 71.19(11) . . ?
N3 Mn1 N2 129.65(11) . . ?
N6 Mn1 N2 70.52(11) . . ?
O1 Mn1 N1 146.45(10) . . ?
N4 Mn1 N1 72.82(11) . . ?
N5 Mn1 N1 98.21(11) . . ?
N3 Mn1 N1 68.42(11) . . ?
N6 Mn1 N1 125.11(11) . . ?
N2 Mn1 N1 74.08(11) . . ?
O2 Mn2 N9 90.91(11) . . ?
O2 Mn2 N12 90.30(11) . . ?
N9 Mn2 N12 166.31(11) . . ?
O2 Mn2 N8 137.49(11) . . ?
N9 Mn2 N8 115.01(11) . . ?
N12 Mn2 N8 72.29(11) . . ?
O2 Mn2 N10 83.05(11) . . ?
N9 Mn2 N10 85.28(11) . . ?
N12 Mn2 N10 81.33(11) . . ?
N8 Mn2 N10 129.61(11) . . ?
O2 Mn2 N7 148.55(11) . . ?
N9 Mn2 N7 73.34(11) . . ?
N12 Mn2 N7 99.00(11) . . ?
N8 Mn2 N7 73.73(11) . . ?
N10 Mn2 N7 68.94(11) . . ?
O2 Mn2 N11 82.08(11) . . ?
N9 Mn2 N11 84.88(11) . . ?
N12 Mn2 N11 108.79(11) . . ?
N8 Mn2 N11 68.34(10) . . ?
N10 Mn2 N11 162.01(11) . . ?
N7 Mn2 N11 122.06(11) . . ?
O3 Cl1 O4 111.9(4) . . ?
O3 Cl1 O6 107.9(3) . . ?
O4 Cl1 O6 109.0(3) . . ?
O3 Cl1 O5 109.3(3) . . ?
O4 Cl1 O5 108.1(2) . . ?
O6 Cl1 O5 110.7(2) . . ?
O7 Cl2 O10 110.04(19) . . ?
O7 Cl2 O8 109.7(3) . . ?
O10 Cl2 O8 108.7(2) . . ?
O7 Cl2 O9 109.3(2) . . ?
O10 Cl2 O9 109.83(18) . . ?
O8 Cl2 O9 109.2(2) . . ?
O11 Cl3 O14 110.0(2) . . ?
O11 Cl3 O13 108.9(2) . . ?
O14 Cl3 O13 110.1(2) . . ?
O11 Cl3 O12 109.5(2) . . ?
O14 Cl3 O12 109.4(2) . . ?
O13 Cl3 O12 108.96(18) . . ?
C53 O1 Mn1 141.4(2) . . ?
C53 O2 Mn2 140.5(2) . . ?
C9 N1 C3 109.6(3) . . ?
C9 N1 C1 109.8(3) . . ?
C3 N1 C1 111.2(3) . . ?
C9 N1 Mn1 111.3(2) . . ?
C3 N1 Mn1 105.0(2) . . ?
C1 N1 Mn1 109.8(2) . . ?
C15 N2 C21 108.2(3) . . ?
C15 N2 C2 109.3(3) . . ?
C21 N2 C2 110.8(3) . . ?
C15 N2 Mn1 109.1(2) . . ?
C21 N2 Mn1 109.3(2) . . ?
C2 N2 Mn1 110.1(2) . . ?
C4 N3 C8 118.1(3) . . ?
C4 N3 Mn1 115.2(2) . . ?
C8 N3 Mn1 126.4(3) . . ?
C10 N4 C14 118.1(3) . . ?
C10 N4 Mn1 119.4(3) . . ?
C14 N4 Mn1 122.5(3) . . ?
C20 N5 C16 117.9(3) . . ?
C20 N5 Mn1 124.5(3) . . ?
C16 N5 Mn1 117.5(2) . . ?
C26 N6 C22 117.6(3) . . ?
C26 N6 Mn1 125.0(2) . . ?
C22 N6 Mn1 116.7(2) . . ?
C35 N7 C27 110.8(3) . . ?
C35 N7 C29 109.7(3) . . ?
C27 N7 C29 110.1(3) . . ?
C35 N7 Mn2 105.7(2) . . ?
C27 N7 Mn2 109.9(2) . . ?
C29 N7 Mn2 110.6(2) . . ?
C47 N8 C41 109.0(3) . . ?
C47 N8 C28 110.4(3) . . ?
C41 N8 C28 109.4(3) . . ?
C47 N8 Mn2 105.6(2) . . ?
C41 N8 Mn2 112.5(2) . . ?
C28 N8 Mn2 109.8(2) . . ?
C30 N9 C34 118.1(3) . . ?
C30 N9 Mn2 120.3(3) . . ?
C34 N9 Mn2 121.5(3) . . ?
C40 N10 C36 118.4(3) . . ?
C40 N10 Mn2 125.4(3) . . ?
C36 N10 Mn2 115.4(2) . . ?
C42 N11 C46 117.5(3) . . ?
C42 N11 Mn2 116.5(2) . . ?
C46 N11 Mn2 125.2(3) . . ?
C52 N12 C48 117.5(3) . . ?
C52 N12 Mn2 126.6(3) . . ?
C48 N12 Mn2 115.5(2) . . ?
N1 C1 C2 111.2(3) . . ?
N2 C2 C1 111.8(3) . . ?
N1 C3 C4 109.5(3) . . ?
N3 C4 C5 122.1(4) . . ?
N3 C4 C3 115.9(3) . . ?
C5 C4 C3 122.0(3) . . ?
C6 C5 C4 119.2(4) . . ?
C7 C6 C5 119.1(4) . . ?
C6 C7 C8 119.1(4) . . ?
N3 C8 C7 122.4(4) . . ?
N1 C9 C10 114.3(3) . . ?
N4 C10 C11 121.9(4) . . ?
N4 C10 C9 118.3(3) . . ?
C11 C10 C9 119.7(4) . . ?
C12 C11 C10 118.9(4) . . ?
C13 C12 C11 120.1(4) . . ?
C12 C13 C14 118.0(4) . . ?
N4 C14 C13 122.9(4) . . ?
N2 C15 C16 111.8(3) . . ?
N5 C16 C17 121.7(3) . . ?
N5 C16 C15 116.8(3) . . ?
C17 C16 C15 121.4(3) . . ?
C18 C17 C16 119.3(4) . . ?
C19 C18 C17 119.0(4) . . ?
C18 C19 C20 119.1(4) . . ?
N5 C20 C19 122.9(4) . . ?
N2 C21 C22 111.1(3) . . ?
N6 C22 C23 122.1(4) . . ?
N6 C22 C21 116.2(3) . . ?
C23 C22 C21 121.7(3) . . ?
C24 C23 C22 119.7(4) . . ?
C23 C24 C25 118.8(4) . . ?
C24 C25 C26 118.9(4) . . ?
N6 C26 C25 122.9(4) . . ?
N7 C27 C28 110.5(3) . . ?
N8 C28 C27 110.9(3) . . ?
N7 C29 C30 114.1(3) . . ?
N9 C30 C31 121.6(4) . . ?
N9 C30 C29 117.9(3) . . ?
C31 C30 C29 120.2(4) . . ?
C32 C31 C30 119.5(4) . . ?
C31 C32 C33 119.0(4) . . ?
C34 C33 C32 117.8(4) . . ?
N9 C34 C33 123.9(4) . . ?
N7 C35 C36 111.3(3) . . ?
N10 C36 C37 121.8(4) . . ?
N10 C36 C35 117.1(3) . . ?
C37 C36 C35 121.0(4) . . ?
C38 C37 C36 119.7(4) . . ?
C39 C38 C37 118.0(4) . . ?
C38 C39 C40 119.2(4) . . ?
N10 C40 C39 122.7(4) . . ?
N8 C41 C42 112.6(3) . . ?
N11 C42 C43 122.3(4) . . ?
N11 C42 C41 117.3(3) . . ?
C43 C42 C41 120.3(3) . . ?
C44 C43 C42 119.1(4) . . ?
C43 C44 C45 118.9(4) . . ?
C46 C45 C44 118.3(4) . . ?
N11 C46 C45 123.7(4) . . ?
N8 C47 C48 111.7(3) . . ?
N12 C48 C49 122.1(3) . . ?
N12 C48 C47 115.5(3) . . ?
C49 C48 C47 122.3(3) . . ?
C50 C49 C48 119.9(4) . . ?
C49 C50 C51 118.2(3) . . ?
C50 C51 C52 119.3(4) . . ?
N12 C52 C51 122.9(4) . . ?
O1 C53 O2 122.3(3) . . ?
O1 C53 C54 119.1(3) . . ?
O2 C53 C54 118.6(3) . . ?
C55 O15 C57 120.9(11) . . ?
O15 C55 C56 124.4(10) . . ?
O15 C57 C57 115.4(11) . 2_647 ?

loop_
_geom_bond_atom_site_label_1
_geom_bond_atom_site_label_2
_geom_bond_distance
_geom_bond_site_symmetry_2
_geom_bond_publ_flag
Mn1 O1 2.149(3) . ?
Mn1 N4 2.287(3) . ?
Mn1 N5 2.337(3) . ?
Mn1 N3 2.394(3) . ?
Mn1 N6 2.398(3) . ?
Mn1 N2 2.404(3) . ?
Mn1 N1 2.409(3) . ?
Mn2 O2 2.129(3) . ?
Mn2 N9 2.252(3) . ?
Mn2 N12 2.344(3) . ?
Mn2 N8 2.388(3) . ?
Mn2 N10 2.389(3) . ?
Mn2 N7 2.433(3) . ?
Mn2 N11 2.466(3) . ?
Cl1 O3 1.403(4) . ?
Cl1 O4 1.407(4) . ?
Cl1 O6 1.422(3) . ?
Cl1 O5 1.426(3) . ?
Cl2 O7 1.426(3) . ?
Cl2 O10 1.431(3) . ?
Cl2 O8 1.431(3) . ?
Cl2 O9 1.437(3) . ?
Cl3 O11 1.429(3) . ?
Cl3 O14 1.429(3) . ?
Cl3 O13 1.432(3) . ?
Cl3 O12 1.439(3) . ?
O1 C53 1.255(4) . ?
O2 C53 1.258(4) . ?
N1 C9 1.477(5) . ?
N1 C3 1.483(5) . ?
N1 C1 1.487(5) . ?
N2 C15 1.471(5) . ?
N2 C21 1.477(5) . ?
N2 C2 1.490(5) . ?
N3 C4 1.350(5) . ?
N3 C8 1.353(5) . ?
N4 C10 1.339(5) . ?
N4 C14 1.345(5) . ?
N5 C20 1.348(5) . ?
N5 C16 1.357(5) . ?
N6 C26 1.343(5) . ?
N6 C22 1.347(5) . ?
N7 C35 1.480(5) . ?
N7 C27 1.481(5) . ?
N7 C29 1.484(5) . ?
N8 C47 1.468(5) . ?
N8 C41 1.472(5) . ?
N8 C28 1.485(5) . ?
N9 C30 1.344(5) . ?
N9 C34 1.345(5) . ?
N10 C40 1.342(5) . ?
N10 C36 1.345(5) . ?
N11 C42 1.338(5) . ?
N11 C46 1.343(5) . ?
N12 C52 1.347(5) . ?
N12 C48 1.349(5) . ?
C1 C2 1.503(5) . ?
C3 C4 1.509(5) . ?
C4 C5 1.385(5) . ?
C5 C6 1.383(6) . ?
C6 C7 1.377(6) . ?
C7 C8 1.381(5) . ?
C9 C10 1.509(5) . ?
C10 C11 1.391(6) . ?
C11 C12 1.373(7) . ?
C12 C13 1.364(7) . ?
C13 C14 1.390(6) . ?
C15 C16 1.500(5) . ?
C16 C17 1.387(5) . ?
C17 C18 1.387(5) . ?
C18 C19 1.377(6) . ?
C19 C20 1.378(6) . ?
C21 C22 1.502(5) . ?
C22 C23 1.384(5) . ?
C23 C24 1.367(6) . ?
C24 C25 1.380(6) . ?
C25 C26 1.382(5) . ?
C27 C28 1.513(6) . ?
C29 C30 1.520(5) . ?
C30 C31 1.388(5) . ?
C31 C32 1.382(6) . ?
C32 C33 1.395(6) . ?
C33 C34 1.369(5) . ?
C35 C36 1.501(5) . ?
C36 C37 1.391(6) . ?
C37 C38 1.390(6) . ?
C38 C39 1.387(6) . ?
C39 C40 1.388(6) . ?
C41 C42 1.499(5) . ?
C42 C43 1.396(5) . ?
C43 C44 1.380(6) . ?
C44 C45 1.383(6) . ?
C45 C46 1.379(6) . ?
C47 C48 1.506(5) . ?
C48 C49 1.384(5) . ?
C49 C50 1.378(6) . ?
C50 C51 1.379(6) . ?
C51 C52 1.382(5) . ?
C53 C54 1.518(5) . ?
O15 C55 1.286(13) . ?
O15 C57 1.295(11) . ?
C55 C56 1.446(16) . ?
C57 C57 1.634(16) 2_647 ?
